data_4345759
loop_
_publ_author_name
'Shu, Hui-Xing'
'Wang, Jin-Yun'
'Zhang, Qian-Chong'
'Chen, Zhong-Ning'

_publ_section_title
;
 Photophysical and Electroluminescent Properties of PtAg2 Acetylide
 Complexes Supported with meso- and rac-Tetraphosphine.
;
_journal_issue 16
_journal_name_full 'Inorganic chemistry'
_journal_page_first 9461
_journal_page_last 9473
_journal_paper_doi 10.1021/acs.inorgchem.7b00452
_journal_volume 56
_journal_year 2017
_chemical_formula_sum 'C76 H61 Ag2 Cl2 F6 N0 O4 P5 Pt'
_chemical_formula_weight 1788.82
_space_group_crystal_system triclinic
_space_group_IT_number 2
_space_group_name_Hall '-P 1'
_space_group_name_H-M_alt 'P -1'
_symmetry_space_group_name_Hall '-P 1'
_symmetry_space_group_name_H-M 'P -1'
_atom_sites_solution_hydrogens geom
_audit_creation_method SHELXL-2014/7
_cell_angle_alpha 109.113(7)
_cell_angle_beta 95.588(9)
_cell_angle_gamma 112.005(7)
_cell_formula_units_Z 2
_cell_length_a 13.920(2)
_cell_length_b 14.806(2)
_cell_length_c 20.580(4)
_cell_measurement_reflns_used 10497
_cell_measurement_temperature 298(2)
_cell_measurement_theta_max 27.4816
_cell_measurement_theta_min 2.1293
_cell_volume 3596.6(11)
_computing_structure_refinement 'SHELXL-2014/7 (Sheldrick, 2014)'
_diffrn_ambient_temperature 298(2)
_diffrn_measured_fraction_theta_full 0.996
_diffrn_measured_fraction_theta_max 0.992
_diffrn_measurement_device_type 'Saturn724+ (2x2 bin mode)'
_diffrn_radiation_type MoK\a
_diffrn_radiation_wavelength 0.71073
_diffrn_reflns_av_R_equivalents 0.0486
_diffrn_reflns_av_unetI/netI 0.0657
_diffrn_reflns_Laue_measured_fraction_full 0.996
_diffrn_reflns_Laue_measured_fraction_max 0.992
_diffrn_reflns_limit_h_max 17
_diffrn_reflns_limit_h_min -18
_diffrn_reflns_limit_k_max 19
_diffrn_reflns_limit_k_min -19
_diffrn_reflns_limit_l_max 26
_diffrn_reflns_limit_l_min -26
_diffrn_reflns_number 41599
_diffrn_reflns_point_group_measured_fraction_full 0.996
_diffrn_reflns_point_group_measured_fraction_max 0.992
_diffrn_reflns_theta_full 25.242
_diffrn_reflns_theta_max 27.483
_diffrn_reflns_theta_min 2.129
_diffrn_source 'Sealed Tube'
_exptl_absorpt_coefficient_mu 2.729
_exptl_crystal_colour Yellow
_exptl_crystal_density_diffrn 1.652
_exptl_crystal_description Prism
_exptl_crystal_F_000 1768
_exptl_crystal_size_max 0.800
_exptl_crystal_size_mid 0.300
_exptl_crystal_size_min 0.300
_refine_diff_density_max 0.791
_refine_diff_density_min -1.248
_refine_diff_density_rms 0.235
_refine_ls_extinction_method none
_refine_ls_goodness_of_fit_ref 1.095
_refine_ls_hydrogen_treatment constr
_refine_ls_matrix_type full
_refine_ls_number_parameters 865
_refine_ls_number_reflns 16352
_refine_ls_number_restraints 1
_refine_ls_restrained_S_all 1.095
_refine_ls_R_factor_all 0.0621
_refine_ls_R_factor_gt 0.0487
_refine_ls_shift/su_max 0.002
_refine_ls_shift/su_mean 0.000
_refine_ls_structure_factor_coef Fsqd
_refine_ls_weighting_details 'w=1/[\s^2^(Fo^2^)+(0.0539P)^2^] where P=(Fo^2^+2Fc^2^)/3'
_refine_ls_weighting_scheme calc
_refine_ls_wR_factor_gt 0.1093
_refine_ls_wR_factor_ref 0.1321
_reflns_Friedel_coverage 0.000
_reflns_number_gt 13954
_reflns_number_total 16352
_reflns_threshold_expression 'I > 2\s(I)'
_cod_data_source_file ic7b00452_si_002.cif
_cod_data_source_block meso-7
_cod_depositor_comments 'Adding full bibliography for 4345758--4345759.cif.'
_cod_original_cell_volume 3596.6(10)
_cod_database_code 4345759
_shelx_shelxl_version_number 2014/7
_shelx_space_group_comment
;
The symmetry employed for this shelxl refinement is uniquely defined
by the following loop, which should always be used as a source of
symmetry information in preference to the above space-group names.
They are only intended as comments.
;
_shelx_estimated_absorpt_t_min 0.219
_shelx_estimated_absorpt_t_max 0.495

loop_
_space_group_symop_operation_xyz
'x, y, z'
'-x, -y, -z'

loop_
_atom_site_label
_atom_site_type_symbol
_atom_site_fract_x
_atom_site_fract_y
_atom_site_fract_z
_atom_site_U_iso_or_equiv
_atom_site_adp_type
_atom_site_occupancy
_atom_site_site_symmetry_order
_atom_site_calc_flag
_atom_site_refinement_flags_posn
_atom_site_refinement_flags_adp
Pt1 Pt 0.25687(2) 0.26611(2) 0.83970(2) 0.03889(7) Uani 1 1 d . .
Ag1 Ag 0.04364(3) 0.14263(3) 0.73751(2) 0.04728(12) Uani 1 1 d . .
Ag2 Ag 0.25857(4) 0.29513(4) 0.68105(3) 0.06600(15) Uani 1 1 d . .
Cl2 Cl 0.06706(13) 0.14344(13) 0.61675(8) 0.0603(4) Uani 1 1 d . .
P1 P -0.00505(12) 0.28716(12) 0.80126(8) 0.0456(3) Uani 1 1 d . .
P2 P 0.17108(11) 0.32334(12) 0.92102(8) 0.0427(3) Uani 1 1 d . .
P3 P 0.22880(11) 0.13347(12) 0.87880(8) 0.0409(3) Uani 1 1 d . .
P4 P 0.03252(12) -0.01891(12) 0.75371(8) 0.0459(3) Uani 1 1 d . .
P5 P 0.34317(13) 0.36754(14) 0.59850(9) 0.0533(4) Uani 1 1 d . .
F1 F 0.4882(9) 0.9494(5) 0.8404(5) 0.216(5) Uani 1 1 d . .
F2 F 0.3517(7) 0.8913(7) 0.7654(7) 0.220(5) Uani 1 1 d . .
F3 F 0.4858(6) 0.8842(4) 0.7362(4) 0.137(2) Uani 1 1 d . .
F4 F 0.3639(7) -0.1321(5) 0.4091(3) 0.160(3) Uani 1 1 d . .
F5 F 0.2675(7) -0.2446(6) 0.4359(4) 0.193(4) Uani 1 1 d . .
F6 F 0.4264(7) -0.1864(7) 0.4707(3) 0.206(5) Uani 1 1 d . .
C1 C 0.0835(5) 0.3766(5) 0.8923(3) 0.0530(15) Uani 1 1 d . .
H1A H 0.1268 0.4456 0.8927 0.064 Uiso 1 1 calc R U
H1B H 0.0396 0.3857 0.9256 0.064 Uiso 1 1 calc R U
C2 C 0.0853(4) 0.2079(4) 0.9360(3) 0.0449(13) Uani 1 1 d . .
H2A H 0.0604 0.2307 0.9782 0.054 Uiso 1 1 calc R U
H2B H 0.0233 0.1630 0.8959 0.054 Uiso 1 1 calc R U
C3 C 0.1478(5) 0.1452(5) 0.9455(3) 0.0518(14) Uani 1 1 d . .
H3A H 0.0982 0.0749 0.9400 0.062 Uiso 1 1 calc R U
H3B H 0.1948 0.1806 0.9930 0.062 Uiso 1 1 calc R U
C4 C 0.1595(4) 0.0020(4) 0.8092(3) 0.0474(13) Uani 1 1 d . .
H4A H 0.1432 -0.0498 0.8305 0.057 Uiso 1 1 calc R U
H4B H 0.2064 -0.0098 0.7789 0.057 Uiso 1 1 calc R U
C5 C -0.0075(4) 0.3801(5) 0.7618(3) 0.0504(14) Uani 1 1 d . .
C6 C -0.0053(6) 0.3576(6) 0.6918(4) 0.0662(18) Uani 1 1 d . .
H6A H 0.0048 0.2987 0.6661 0.079 Uiso 1 1 calc R U
C7 C -0.0181(7) 0.4221(7) 0.6593(5) 0.088(3) Uani 1 1 d . .
H7A H -0.0181 0.4060 0.6116 0.106 Uiso 1 1 calc R U
C8 C -0.0308(7) 0.5110(7) 0.6986(6) 0.092(3) Uani 1 1 d . .
H8A H -0.0372 0.5557 0.6774 0.111 Uiso 1 1 calc R U
C9 C -0.0339(6) 0.5337(6) 0.7673(5) 0.084(2) Uani 1 1 d . .
H9A H -0.0439 0.5928 0.7928 0.101 Uiso 1 1 calc R U
C10 C -0.0222(5) 0.4687(5) 0.7993(4) 0.0637(17) Uani 1 1 d . .
H10A H -0.0242 0.4843 0.8466 0.076 Uiso 1 1 calc R U
C11 C -0.1410(5) 0.2394(5) 0.8138(3) 0.0525(14) Uani 1 1 d . .
C12 C -0.2227(5) 0.2066(7) 0.7554(4) 0.086(3) Uani 1 1 d . .
H12A H -0.2065 0.2101 0.7132 0.104 Uiso 1 1 calc R U
C13 C -0.3290(6) 0.1685(8) 0.7592(5) 0.106(3) Uani 1 1 d . .
H13A H -0.3834 0.1485 0.7202 0.127 Uiso 1 1 calc R U
C14 C -0.3532(6) 0.1605(6) 0.8206(4) 0.077(2) Uani 1 1 d . .
H14A H -0.4240 0.1352 0.8235 0.092 Uiso 1 1 calc R U
C15 C -0.2725(6) 0.1901(7) 0.8774(5) 0.082(2) Uani 1 1 d . .
H15A H -0.2890 0.1834 0.9188 0.099 Uiso 1 1 calc R U
C16 C -0.1669(6) 0.2297(7) 0.8747(4) 0.077(2) Uani 1 1 d . .
H16A H -0.1131 0.2499 0.9141 0.092 Uiso 1 1 calc R U
C17 C 0.2546(4) 0.4210(5) 1.0078(3) 0.0479(13) Uani 1 1 d . .
C18 C 0.3612(5) 0.4444(6) 1.0250(4) 0.070(2) Uani 1 1 d . .
H18A H 0.3902 0.4119 0.9910 0.083 Uiso 1 1 calc R U
C19 C 0.4266(6) 0.5154(7) 1.0917(4) 0.087(3) Uani 1 1 d . .
H19A H 0.4981 0.5281 1.1028 0.104 Uiso 1 1 calc R U
C20 C 0.3861(6) 0.5667(6) 1.1412(4) 0.087(3) Uani 1 1 d . .
H20A H 0.4302 0.6160 1.1857 0.104 Uiso 1 1 calc R U
C21 C 0.2813(7) 0.5450(8) 1.1249(4) 0.109(3) Uani 1 1 d . .
H21A H 0.2532 0.5798 1.1585 0.131 Uiso 1 1 calc R U
C22 C 0.2154(6) 0.4719(7) 1.0590(4) 0.085(3) Uani 1 1 d . .
H22A H 0.1432 0.4569 1.0491 0.102 Uiso 1 1 calc R U
C23 C 0.3481(4) 0.1381(5) 0.9274(3) 0.0484(14) Uani 1 1 d . .
C24 C 0.3389(6) 0.0707(6) 0.9621(4) 0.0649(18) Uani 1 1 d . .
H24A H 0.2725 0.0173 0.9563 0.078 Uiso 1 1 calc R U
C25 C 0.4289(7) 0.0833(7) 1.0051(4) 0.084(2) Uani 1 1 d . .
H25A H 0.4228 0.0379 1.0284 0.101 Uiso 1 1 calc R U
C26 C 0.5267(7) 0.1611(8) 1.0142(4) 0.087(3) Uani 1 1 d . .
H26A H 0.5867 0.1688 1.0438 0.105 Uiso 1 1 calc R U
C27 C 0.5369(5) 0.2278(7) 0.9800(5) 0.080(2) Uani 1 1 d . .
H27A H 0.6040 0.2807 0.9861 0.096 Uiso 1 1 calc R U
C28 C 0.4482(5) 0.2172(6) 0.9363(4) 0.0646(18) Uani 1 1 d . .
H28A H 0.4553 0.2626 0.9129 0.077 Uiso 1 1 calc R U
C29 C -0.0693(4) -0.0709(5) 0.7984(3) 0.0510(14) Uani 1 1 d . .
C30 C -0.0707(5) -0.1413(6) 0.8295(4) 0.0661(18) Uani 1 1 d . .
H30A H -0.0175 -0.1649 0.8282 0.079 Uiso 1 1 calc R U
C31 C -0.1503(6) -0.1766(7) 0.8622(4) 0.083(2) Uani 1 1 d . .
H31A H -0.1519 -0.2255 0.8816 0.099 Uiso 1 1 calc R U
C32 C -0.2282(7) -0.1391(7) 0.8662(4) 0.088(3) Uani 1 1 d . .
H32A H -0.2812 -0.1618 0.8891 0.105 Uiso 1 1 calc R U
C33 C -0.2268(6) -0.0696(7) 0.8367(5) 0.084(2) Uani 1 1 d . .
H33A H -0.2792 -0.0448 0.8393 0.101 Uiso 1 1 calc R U
C34 C -0.1483(5) -0.0350(5) 0.8027(4) 0.0627(17) Uani 1 1 d . .
H34A H -0.1485 0.0127 0.7825 0.075 Uiso 1 1 calc R U
C35 C 0.0121(5) -0.1310(5) 0.6742(3) 0.0506(14) Uani 1 1 d D .
C36 C -0.0472(9) -0.2332(6) 0.6618(5) 0.116(4) Uani 1 1 d . .
H36A H -0.0811 -0.2500 0.6958 0.140 Uiso 1 1 calc R U
C37 C -0.0587(11) -0.3146(7) 0.5989(5) 0.134(5) Uani 1 1 d . .
H37A H -0.0999 -0.3846 0.5917 0.161 Uiso 1 1 calc R U
C38 C -0.0122(8) -0.2935(7) 0.5496(5) 0.096(3) Uani 1 1 d . .
H38A H -0.0149 -0.3483 0.5099 0.115 Uiso 1 1 calc R U
C39 C 0.0397(9) -0.1916(8) 0.5571(5) 0.129(4) Uani 1 1 d . .
H39A H 0.0663 -0.1763 0.5203 0.154 Uiso 1 1 calc R U
C40 C 0.0530(8) -0.1103(6) 0.6197(4) 0.104(3) Uani 1 1 d D .
H40A H 0.0902 -0.0403 0.6250 0.125 Uiso 1 1 calc R U
C41 C 0.3297(5) 0.2716(5) 0.5118(3) 0.0576(16) Uani 1 1 d . .
C42 C 0.4124(6) 0.2816(6) 0.4786(4) 0.073(2) Uani 1 1 d . .
H42A H 0.4784 0.3401 0.5006 0.087 Uiso 1 1 calc R U
C43 C 0.3980(8) 0.2053(7) 0.4130(4) 0.088(3) Uani 1 1 d . .
H43A H 0.4543 0.2121 0.3912 0.106 Uiso 1 1 calc R U
C44 C 0.3005(9) 0.1202(8) 0.3804(4) 0.100(3) Uani 1 1 d . .
H44A H 0.2904 0.0689 0.3363 0.120 Uiso 1 1 calc R U
C45 C 0.2174(8) 0.1100(7) 0.4127(5) 0.096(3) Uani 1 1 d . .
H45A H 0.1515 0.0516 0.3902 0.116 Uiso 1 1 calc R U
C46 C 0.2303(6) 0.1849(6) 0.4775(4) 0.072(2) Uani 1 1 d . .
H46A H 0.1732 0.1779 0.4985 0.087 Uiso 1 1 calc R U
C47 C 0.4875(5) 0.4435(5) 0.6347(3) 0.0527(14) Uani 1 1 d . .
C48 C 0.5441(5) 0.5478(6) 0.6432(4) 0.0663(18) Uani 1 1 d . .
H48A H 0.5091 0.5825 0.6279 0.080 Uiso 1 1 calc R U
C49 C 0.6538(6) 0.6004(7) 0.6749(5) 0.085(2) Uani 1 1 d . .
H49A H 0.6915 0.6708 0.6813 0.102 Uiso 1 1 calc R U
C50 C 0.7064(6) 0.5501(8) 0.6966(5) 0.090(3) Uani 1 1 d . .
H50A H 0.7795 0.5863 0.7176 0.108 Uiso 1 1 calc R U
C51 C 0.6526(6) 0.4469(8) 0.6877(5) 0.088(3) Uani 1 1 d . .
H51A H 0.6889 0.4122 0.7015 0.106 Uiso 1 1 calc R U
C52 C 0.5436(6) 0.3948(6) 0.6579(4) 0.075(2) Uani 1 1 d . .
H52A H 0.5067 0.3252 0.6532 0.090 Uiso 1 1 calc R U
C53 C 0.2991(5) 0.4573(5) 0.5771(3) 0.0548(15) Uani 1 1 d . .
C54 C 0.2442(5) 0.5022(6) 0.6186(4) 0.0669(18) Uani 1 1 d . .
H54A H 0.2273 0.4835 0.6563 0.080 Uiso 1 1 calc R U
C55 C 0.2135(6) 0.5743(7) 0.6055(5) 0.082(2) Uani 1 1 d . .
H55A H 0.1766 0.6037 0.6344 0.098 Uiso 1 1 calc R U
C56 C 0.2375(6) 0.6030(7) 0.5498(5) 0.087(3) Uani 1 1 d . .
H56A H 0.2175 0.6522 0.5413 0.105 Uiso 1 1 calc R U
C57 C 0.2916(7) 0.5584(7) 0.5063(5) 0.086(2) Uani 1 1 d . .
H57A H 0.3073 0.5768 0.4683 0.104 Uiso 1 1 calc R U
C58 C 0.3220(6) 0.4863(6) 0.5199(4) 0.074(2) Uani 1 1 d . .
H58A H 0.3582 0.4564 0.4906 0.089 Uiso 1 1 calc R U
C59 C 0.2853(4) 0.3917(5) 0.8124(3) 0.0469(13) Uani 1 1 d . .
C60 C 0.3105(5) 0.4721(5) 0.8040(3) 0.0510(14) Uani 1 1 d . .
C61 C 0.3406(5) 0.5748(4) 0.8000(3) 0.0515(14) Uani 1 1 d . .
C62 C 0.4406(5) 0.6252(5) 0.7881(4) 0.0610(17) Uani 1 1 d . .
H62A H 0.4882 0.5945 0.7847 0.073 Uiso 1 1 calc R U
C63 C 0.4676(6) 0.7203(5) 0.7817(4) 0.0660(18) Uani 1 1 d . .
H63A H 0.5337 0.7543 0.7735 0.079 Uiso 1 1 calc R U
C64 C 0.3969(6) 0.7657(5) 0.7872(4) 0.0625(17) Uani 1 1 d . .
C65 C 0.2998(6) 0.7183(5) 0.8003(4) 0.0647(18) Uani 1 1 d . .
H65A H 0.2533 0.7503 0.8049 0.078 Uiso 1 1 calc R U
C66 C 0.2724(5) 0.6230(5) 0.8066(4) 0.0595(17) Uani 1 1 d . .
H66A H 0.2066 0.5903 0.8155 0.071 Uiso 1 1 calc R U
C67 C 0.4260(10) 0.8677(8) 0.7786(7) 0.103(3) Uani 1 1 d . .
C68 C 0.3136(4) 0.1982(5) 0.7594(3) 0.0476(13) Uani 1 1 d . .
C69 C 0.3289(5) 0.1465(5) 0.7067(3) 0.0533(15) Uani 1 1 d . .
C70 C 0.3382(5) 0.0730(5) 0.6452(3) 0.0510(14) Uani 1 1 d . .
C71 C 0.2925(8) 0.0577(7) 0.5773(4) 0.096(3) Uani 1 1 d . .
H71A H 0.2583 0.0988 0.5715 0.115 Uiso 1 1 calc R U
C72 C 0.2969(8) -0.0171(7) 0.5184(4) 0.095(3) Uani 1 1 d . .
H72A H 0.2641 -0.0271 0.4734 0.114 Uiso 1 1 calc R U
C73 C 0.3495(6) -0.0777(5) 0.5251(3) 0.0592(16) Uani 1 1 d . .
C74 C 0.3968(7) -0.0602(6) 0.5917(4) 0.078(2) Uani 1 1 d . .
H74A H 0.4347 -0.0983 0.5975 0.093 Uiso 1 1 calc R U
C75 C 0.3898(6) 0.0127(6) 0.6509(4) 0.0685(19) Uani 1 1 d . .
H75A H 0.4210 0.0210 0.6958 0.082 Uiso 1 1 calc R U
C76 C 0.3534(8) -0.1581(7) 0.4607(5) 0.084(2) Uani 1 1 d . .
Cl1 Cl 0.11988(17) 0.78231(19) 0.93575(11) 0.0835(6) Uani 1 1 d . .
O1 O 0.1926(9) 0.7431(12) 0.9470(5) 0.246(7) Uani 1 1 d . .
O2 O 0.1364(9) 0.8728(6) 0.9899(5) 0.214(6) Uani 1 1 d . .
O3 O 0.0215(6) 0.7076(5) 0.9314(4) 0.149(3) Uani 1 1 d . .
O4 O 0.1253(5) 0.7943(5) 0.8705(3) 0.0994(19) Uani 1 1 d . .

loop_
_atom_site_aniso_label
_atom_site_aniso_U_11
_atom_site_aniso_U_22
_atom_site_aniso_U_33
_atom_site_aniso_U_23
_atom_site_aniso_U_13
_atom_site_aniso_U_12
Pt1 0.03476(11) 0.04365(13) 0.03380(12) 0.01337(9) 0.00871(8) 0.01401(9)
Ag1 0.0452(2) 0.0497(3) 0.0399(2) 0.0133(2) 0.00593(19) 0.0182(2)
Ag2 0.0661(3) 0.0755(4) 0.0522(3) 0.0287(3) 0.0215(3) 0.0217(3)
Cl2 0.0616(9) 0.0679(10) 0.0462(8) 0.0213(8) 0.0183(7) 0.0228(8)
P1 0.0429(8) 0.0525(9) 0.0397(8) 0.0151(7) 0.0089(6) 0.0219(7)
P2 0.0367(7) 0.0495(8) 0.0353(7) 0.0104(6) 0.0082(6) 0.0174(6)
P3 0.0352(7) 0.0465(8) 0.0386(8) 0.0171(6) 0.0079(6) 0.0153(6)
P4 0.0408(7) 0.0450(8) 0.0429(8) 0.0138(7) 0.0053(6) 0.0135(7)
P5 0.0476(8) 0.0644(10) 0.0432(9) 0.0224(8) 0.0135(7) 0.0180(8)
F1 0.386(15) 0.066(4) 0.153(7) 0.046(5) 0.076(8) 0.050(6)
F2 0.193(8) 0.214(8) 0.453(17) 0.268(11) 0.180(10) 0.153(7)
F3 0.217(7) 0.107(4) 0.166(6) 0.099(4) 0.128(6) 0.091(5)
F4 0.305(10) 0.154(6) 0.070(4) 0.044(4) 0.092(5) 0.138(7)
F5 0.195(8) 0.104(5) 0.167(7) -0.035(5) 0.084(6) 0.014(5)
F6 0.283(10) 0.274(9) 0.096(5) -0.018(5) 0.005(6) 0.244(9)
C1 0.051(3) 0.062(4) 0.038(3) 0.008(3) 0.003(3) 0.028(3)
C2 0.037(3) 0.055(3) 0.036(3) 0.013(3) 0.011(2) 0.017(3)
C3 0.048(3) 0.064(4) 0.047(3) 0.025(3) 0.019(3) 0.024(3)
C4 0.038(3) 0.049(3) 0.048(3) 0.015(3) 0.007(2) 0.016(3)
C5 0.036(3) 0.057(4) 0.053(4) 0.022(3) 0.006(3) 0.015(3)
C6 0.071(4) 0.077(5) 0.067(5) 0.035(4) 0.025(4) 0.041(4)
C7 0.111(7) 0.121(7) 0.072(6) 0.064(6) 0.038(5) 0.064(6)
C8 0.100(7) 0.097(7) 0.115(8) 0.065(6) 0.030(6) 0.058(6)
C9 0.086(6) 0.069(5) 0.102(7) 0.031(5) 0.007(5) 0.045(5)
C10 0.067(4) 0.066(4) 0.063(4) 0.022(4) 0.010(3) 0.038(4)
C11 0.047(3) 0.058(4) 0.049(4) 0.019(3) 0.011(3) 0.020(3)
C12 0.047(4) 0.123(7) 0.044(4) 0.023(4) 0.006(3) 0.001(4)
C13 0.041(4) 0.151(9) 0.076(6) 0.037(6) 0.005(4) -0.001(5)
C14 0.049(4) 0.082(5) 0.080(6) 0.028(5) 0.021(4) 0.010(4)
C15 0.074(5) 0.123(7) 0.089(6) 0.063(6) 0.048(5) 0.057(5)
C16 0.063(4) 0.131(7) 0.074(5) 0.064(5) 0.035(4) 0.057(5)
C17 0.042(3) 0.052(3) 0.038(3) 0.011(3) 0.008(2) 0.013(3)
C18 0.049(4) 0.083(5) 0.052(4) 0.004(4) 0.007(3) 0.025(4)
C19 0.050(4) 0.115(7) 0.056(5) 0.016(5) -0.006(3) 0.017(4)
C20 0.069(5) 0.089(6) 0.044(4) -0.001(4) -0.001(4) 0.003(4)
C21 0.078(6) 0.133(8) 0.055(5) -0.023(5) 0.002(4) 0.039(6)
C22 0.052(4) 0.114(6) 0.050(4) -0.006(4) 0.003(3) 0.031(4)
C23 0.038(3) 0.060(4) 0.047(3) 0.017(3) 0.008(2) 0.024(3)
C24 0.061(4) 0.075(5) 0.070(5) 0.037(4) 0.014(4) 0.034(4)
C25 0.085(6) 0.115(7) 0.077(6) 0.047(5) 0.013(5) 0.063(6)
C26 0.079(6) 0.124(8) 0.065(5) 0.024(5) 0.001(4) 0.066(6)
C27 0.040(4) 0.087(6) 0.087(6) 0.010(5) 0.003(4) 0.026(4)
C28 0.044(3) 0.071(4) 0.071(5) 0.022(4) 0.017(3) 0.022(3)
C29 0.038(3) 0.053(3) 0.044(3) 0.007(3) 0.003(2) 0.014(3)
C30 0.059(4) 0.085(5) 0.062(4) 0.040(4) 0.019(3) 0.028(4)
C31 0.074(5) 0.108(6) 0.072(5) 0.051(5) 0.027(4) 0.030(5)
C32 0.071(5) 0.121(7) 0.077(6) 0.052(6) 0.035(4) 0.032(5)
C33 0.047(4) 0.108(7) 0.085(6) 0.024(5) 0.021(4) 0.032(4)
C34 0.044(3) 0.066(4) 0.066(5) 0.022(4) 0.008(3) 0.018(3)
C35 0.047(3) 0.044(3) 0.047(3) 0.013(3) 0.004(3) 0.012(3)
C36 0.209(11) 0.055(5) 0.054(5) 0.019(4) 0.030(6) 0.029(6)
C37 0.237(14) 0.048(5) 0.076(7) 0.008(5) 0.022(8) 0.038(7)
C38 0.122(8) 0.074(6) 0.055(5) -0.005(4) 0.018(5) 0.034(6)
C39 0.174(11) 0.094(7) 0.080(7) 0.003(6) 0.066(7) 0.038(7)
C40 0.148(9) 0.063(5) 0.085(6) 0.010(5) 0.064(6) 0.036(5)
C41 0.062(4) 0.063(4) 0.040(3) 0.020(3) 0.011(3) 0.020(3)
C42 0.074(5) 0.084(5) 0.057(4) 0.024(4) 0.024(4) 0.033(4)
C43 0.113(7) 0.106(7) 0.056(5) 0.026(5) 0.028(5) 0.062(6)
C44 0.144(9) 0.100(7) 0.044(5) 0.005(5) -0.002(5) 0.066(7)
C45 0.108(7) 0.080(6) 0.063(6) 0.010(5) -0.017(5) 0.026(5)
C46 0.070(5) 0.075(5) 0.055(4) 0.022(4) -0.003(4) 0.023(4)
C47 0.052(3) 0.065(4) 0.039(3) 0.019(3) 0.014(3) 0.023(3)
C48 0.050(4) 0.078(5) 0.072(5) 0.029(4) 0.019(3) 0.029(4)
C49 0.056(4) 0.081(5) 0.089(6) 0.022(5) 0.014(4) 0.010(4)
C50 0.049(4) 0.134(8) 0.079(6) 0.045(6) 0.007(4) 0.030(5)
C51 0.065(5) 0.121(7) 0.092(7) 0.057(6) 0.009(4) 0.044(5)
C52 0.070(5) 0.085(5) 0.079(5) 0.043(5) 0.011(4) 0.034(4)
C53 0.044(3) 0.072(4) 0.050(4) 0.026(3) 0.015(3) 0.024(3)
C54 0.061(4) 0.082(5) 0.055(4) 0.022(4) 0.012(3) 0.032(4)
C55 0.080(5) 0.088(6) 0.079(6) 0.025(5) 0.024(5) 0.044(5)
C56 0.078(5) 0.081(6) 0.119(8) 0.050(6) 0.027(5) 0.040(5)
C57 0.092(6) 0.107(7) 0.099(7) 0.069(6) 0.043(5) 0.054(5)
C58 0.078(5) 0.090(6) 0.080(5) 0.048(5) 0.040(4) 0.045(5)
C59 0.039(3) 0.049(3) 0.042(3) 0.011(3) 0.009(2) 0.013(3)
C60 0.051(3) 0.050(3) 0.047(3) 0.019(3) 0.014(3) 0.016(3)
C61 0.053(3) 0.044(3) 0.051(4) 0.018(3) 0.011(3) 0.015(3)
C62 0.058(4) 0.056(4) 0.074(5) 0.028(4) 0.021(3) 0.027(3)
C63 0.060(4) 0.056(4) 0.078(5) 0.030(4) 0.028(4) 0.015(3)
C64 0.079(5) 0.052(4) 0.065(4) 0.028(3) 0.031(4) 0.029(4)
C65 0.076(5) 0.066(4) 0.070(5) 0.031(4) 0.035(4) 0.042(4)
C66 0.053(4) 0.057(4) 0.072(5) 0.030(4) 0.028(3) 0.022(3)
C67 0.139(9) 0.072(6) 0.130(9) 0.055(7) 0.076(8) 0.054(6)
C68 0.046(3) 0.050(3) 0.045(3) 0.020(3) 0.013(3) 0.018(3)
C69 0.059(4) 0.062(4) 0.047(4) 0.022(3) 0.022(3) 0.031(3)
C70 0.058(4) 0.061(4) 0.040(3) 0.020(3) 0.018(3) 0.030(3)
C71 0.150(8) 0.134(8) 0.055(5) 0.038(5) 0.036(5) 0.112(7)
C72 0.147(8) 0.125(7) 0.046(4) 0.030(5) 0.019(5) 0.098(7)
C73 0.077(4) 0.066(4) 0.046(4) 0.021(3) 0.020(3) 0.042(4)
C74 0.108(6) 0.076(5) 0.060(5) 0.015(4) 0.008(4) 0.063(5)
C75 0.086(5) 0.084(5) 0.041(4) 0.018(4) 0.007(3) 0.051(4)
C76 0.114(7) 0.074(5) 0.058(5) 0.008(4) 0.016(5) 0.053(6)
Cl1 0.0719(12) 0.1129(17) 0.0673(12) 0.0385(12) 0.0328(10) 0.0355(12)
O1 0.226(10) 0.56(2) 0.146(8) 0.207(12) 0.109(8) 0.293(14)
O2 0.307(13) 0.087(5) 0.129(7) -0.007(5) 0.127(8) -0.013(7)
O3 0.152(6) 0.104(5) 0.139(7) 0.024(5) 0.098(6) 0.007(5)
O4 0.131(5) 0.130(5) 0.087(4) 0.067(4) 0.061(4) 0.080(4)

loop_
_atom_type_symbol
_atom_type_description
_atom_type_scat_dispersion_real
_atom_type_scat_dispersion_imag
_atom_type_scat_source
C C 0.0033 0.0016 'International Tables Vol C Tables 4.2.6.8 and 6.1.1.4'
H H 0.0000 0.0000 'International Tables Vol C Tables 4.2.6.8 and 6.1.1.4'
N N 0.0061 0.0033 'International Tables Vol C Tables 4.2.6.8 and 6.1.1.4'
O O 0.0106 0.0060 'International Tables Vol C Tables 4.2.6.8 and 6.1.1.4'
F F 0.0171 0.0103 'International Tables Vol C Tables 4.2.6.8 and 6.1.1.4'
P P 0.1023 0.0942 'International Tables Vol C Tables 4.2.6.8 and 6.1.1.4'
Cl Cl 0.1484 0.1585 'International Tables Vol C Tables 4.2.6.8 and 6.1.1.4'
Ag Ag -0.8971 1.1015 'International Tables Vol C Tables 4.2.6.8 and 6.1.1.4'
Pt Pt -1.7033 8.3905 'International Tables Vol C Tables 4.2.6.8 and 6.1.1.4'

loop_
_geom_angle_atom_site_label_1
_geom_angle_atom_site_label_2
_geom_angle_atom_site_label_3
_geom_angle
C59 Pt1 C68 91.4(2)
C59 Pt1 P2 91.52(16)
C68 Pt1 P2 172.13(16)
C59 Pt1 P3 175.80(16)
C68 Pt1 P3 91.88(16)
P2 Pt1 P3 85.51(5)
C59 Pt1 Ag1 91.83(16)
C68 Pt1 Ag1 86.23(16)
P2 Pt1 Ag1 86.39(4)
P3 Pt1 Ag1 90.95(4)
P4 Ag1 P1 133.41(6)
P4 Ag1 Cl2 114.56(6)
P1 Ag1 Cl2 110.22(6)
P4 Ag1 Pt1 89.86(4)
P1 Ag1 Pt1 88.09(4)
Cl2 Ag1 Pt1 108.13(4)
P5 Ag2 C59 127.79(14)
P5 Ag2 Cl2 111.14(6)
C59 Ag2 Cl2 114.08(13)
Ag1 Cl2 Ag2 87.80(5)
C5 P1 C11 100.4(3)
C5 P1 C1 102.8(3)
C11 P1 C1 104.9(3)
C5 P1 Ag1 119.2(2)
C11 P1 Ag1 113.6(2)
C1 P1 Ag1 114.01(19)
C17 P2 C2 105.6(3)
C17 P2 C1 106.1(3)
C2 P2 C1 106.4(3)
C17 P2 Pt1 116.51(19)
C2 P2 Pt1 106.68(18)
C1 P2 Pt1 114.7(2)
C4 P3 C23 106.6(3)
C4 P3 C3 108.1(3)
C23 P3 C3 103.0(3)
C4 P3 Pt1 113.9(2)
C23 P3 Pt1 115.6(2)
C3 P3 Pt1 109.0(2)
C35 P4 C29 105.8(3)
C35 P4 C4 101.1(3)
C29 P4 C4 104.0(3)
C35 P4 Ag1 116.5(2)
C29 P4 Ag1 115.1(2)
C4 P4 Ag1 112.79(19)
C53 P5 C41 103.4(3)
C53 P5 C47 104.7(3)
C41 P5 C47 103.7(3)
C53 P5 Ag2 116.0(2)
C41 P5 Ag2 116.5(2)
C47 P5 Ag2 111.1(2)
P2 C1 P1 111.6(3)
P2 C1 H1A 109.3
P1 C1 H1A 109.3
P2 C1 H1B 109.3
P1 C1 H1B 109.3
H1A C1 H1B 108.0
C3 C2 P2 109.8(4)
C3 C2 H2A 109.7
P2 C2 H2A 109.7
C3 C2 H2B 109.7
P2 C2 H2B 109.7
H2A C2 H2B 108.2
C2 C3 P3 110.7(4)
C2 C3 H3A 109.5
P3 C3 H3A 109.5
C2 C3 H3B 109.5
P3 C3 H3B 109.5
H3A C3 H3B 108.1
P3 C4 P4 113.0(3)
P3 C4 H4A 109.0
P4 C4 H4A 109.0
P3 C4 H4B 109.0
P4 C4 H4B 109.0
H4A C4 H4B 107.8
C6 C5 C10 119.0(6)
C6 C5 P1 119.9(5)
C10 C5 P1 120.8(5)
C5 C6 C7 120.4(7)
C5 C6 H6A 119.8
C7 C6 H6A 119.8
C6 C7 C8 119.1(8)
C6 C7 H7A 120.4
C8 C7 H7A 120.4
C9 C8 C7 121.1(8)
C9 C8 H8A 119.4
C7 C8 H8A 119.4
C8 C9 C10 119.5(8)
C8 C9 H9A 120.3
C10 C9 H9A 120.3
C9 C10 C5 120.8(7)
C9 C10 H10A 119.6
C5 C10 H10A 119.6
C16 C11 C12 118.8(6)
C16 C11 P1 125.2(5)
C12 C11 P1 115.9(5)
C11 C12 C13 120.5(7)
C11 C12 H12A 119.7
C13 C12 H12A 119.7
C14 C13 C12 119.9(8)
C14 C13 H13A 120.1
C12 C13 H13A 120.1
C15 C14 C13 119.3(7)
C15 C14 H14A 120.3
C13 C14 H14A 120.3
C14 C15 C16 121.3(7)
C14 C15 H15A 119.4
C16 C15 H15A 119.4
C11 C16 C15 120.1(7)
C11 C16 H16A 119.9
C15 C16 H16A 119.9
C22 C17 C18 117.4(6)
C22 C17 P2 122.8(5)
C18 C17 P2 119.8(5)
C17 C18 C19 121.4(7)
C17 C18 H18A 119.3
C19 C18 H18A 119.3
C20 C19 C18 119.9(7)
C20 C19 H19A 120.0
C18 C19 H19A 120.0
C21 C20 C19 119.3(7)
C21 C20 H20A 120.3
C19 C20 H20A 120.3
C20 C21 C22 120.7(8)
C20 C21 H21A 119.7
C22 C21 H21A 119.7
C17 C22 C21 121.2(7)
C17 C22 H22A 119.4
C21 C22 H22A 119.4
C24 C23 C28 119.5(6)
C24 C23 P3 120.2(5)
C28 C23 P3 119.9(5)
C25 C24 C23 119.4(7)
C25 C24 H24A 120.3
C23 C24 H24A 120.3
C26 C25 C24 121.1(8)
C26 C25 H25A 119.5
C24 C25 H25A 119.5
C25 C26 C27 120.1(7)
C25 C26 H26A 120.0
C27 C26 H26A 120.0
C26 C27 C28 120.3(8)
C26 C27 H27A 119.8
C28 C27 H27A 119.8
C27 C28 C23 119.6(7)
C27 C28 H28A 120.2
C23 C28 H28A 120.2
C30 C29 C34 118.3(6)
C30 C29 P4 124.2(5)
C34 C29 P4 117.5(5)
C31 C30 C29 120.6(7)
C31 C30 H30A 119.7
C29 C30 H30A 119.7
C30 C31 C32 120.0(8)
C30 C31 H31A 120.0
C32 C31 H31A 120.0
C33 C32 C31 119.9(7)
C33 C32 H32A 120.1
C31 C32 H32A 120.1
C32 C33 C34 120.6(7)
C32 C33 H33A 119.7
C34 C33 H33A 119.7
C33 C34 C29 120.6(7)
C33 C34 H34A 119.7
C29 C34 H34A 119.7
C36 C35 C40 116.9(7)
C36 C35 P4 125.1(6)
C40 C35 P4 117.8(5)
C35 C36 C37 121.2(9)
C35 C36 H36A 119.4
C37 C36 H36A 119.4
C38 C37 C36 120.9(9)
C38 C37 H37A 119.5
C36 C37 H37A 119.5
C37 C38 C39 119.6(9)
C37 C38 H38A 120.2
C39 C38 H38A 120.2
C38 C39 C40 119.7(9)
C38 C39 H39A 120.2
C40 C39 H39A 120.2
C35 C40 C39 121.2(8)
C35 C40 H40A 119.4
C39 C40 H40A 119.4
C42 C41 C46 119.1(7)
C42 C41 P5 123.1(6)
C46 C41 P5 117.8(5)
C41 C42 C43 120.6(8)
C41 C42 H42A 119.7
C43 C42 H42A 119.7
C44 C43 C42 119.6(9)
C44 C43 H43A 120.2
C42 C43 H43A 120.2
C43 C44 C45 120.3(8)
C43 C44 H44A 119.9
C45 C44 H44A 119.9
C46 C45 C44 120.9(9)
C46 C45 H45A 119.6
C44 C45 H45A 119.6
C45 C46 C41 119.5(8)
C45 C46 H46A 120.2
C41 C46 H46A 120.2
C48 C47 C52 117.9(6)
C48 C47 P5 124.3(5)
C52 C47 P5 117.7(5)
C47 C48 C49 119.7(7)
C47 C48 H48A 120.2
C49 C48 H48A 120.2
C50 C49 C48 120.8(8)
C50 C49 H49A 119.6
C48 C49 H49A 119.6
C49 C50 C51 120.5(8)
C49 C50 H50A 119.7
C51 C50 H50A 119.7
C50 C51 C52 119.1(8)
C50 C51 H51A 120.4
C52 C51 H51A 120.4
C51 C52 C47 121.9(7)
C51 C52 H52A 119.1
C47 C52 H52A 119.1
C54 C53 C58 117.6(6)
C54 C53 P5 120.2(5)
C58 C53 P5 122.1(5)
C53 C54 C55 121.6(7)
C53 C54 H54A 119.2
C55 C54 H54A 119.2
C56 C55 C54 120.1(8)
C56 C55 H55A 119.9
C54 C55 H55A 119.9
C55 C56 C57 119.8(8)
C55 C56 H56A 120.1
C57 C56 H56A 120.1
C58 C57 C56 119.6(8)
C58 C57 H57A 120.2
C56 C57 H57A 120.2
C57 C58 C53 121.2(7)
C57 C58 H58A 119.4
C53 C58 H58A 119.4
C60 C59 Pt1 172.3(5)
C60 C59 Ag2 89.0(4)
Pt1 C59 Ag2 97.3(2)
C59 C60 C61 175.0(7)
C66 C61 C62 119.4(6)
C66 C61 C60 121.4(6)
C62 C61 C60 119.2(6)
C63 C62 C61 119.3(6)
C63 C62 H62A 120.4
C61 C62 H62A 120.4
C62 C63 C64 120.1(6)
C62 C63 H63A 120.0
C64 C63 H63A 120.0
C65 C64 C63 121.2(6)
C65 C64 C67 119.1(7)
C63 C64 C67 119.7(7)
C66 C65 C64 118.8(6)
C66 C65 H65A 120.6
C64 C65 H65A 120.6
C65 C66 C61 121.2(6)
C65 C66 H66A 119.4
C61 C66 H66A 119.4
F2 C67 F3 108.3(10)
F2 C67 F1 102.0(9)
F3 C67 F1 101.1(10)
F2 C67 C64 117.0(9)
F3 C67 C64 116.3(8)
F1 C67 C64 110.0(10)
C69 C68 Pt1 168.8(5)
C68 C69 C70 172.5(7)
C75 C70 C71 117.2(6)
C75 C70 C69 121.3(6)
C71 C70 C69 121.5(6)
C72 C71 C70 121.2(7)
C72 C71 H71A 119.4
C70 C71 H71A 119.4
C71 C72 C73 120.8(7)
C71 C72 H72A 119.6
C73 C72 H72A 119.6
C74 C73 C72 117.8(6)
C74 C73 C76 122.2(7)
C72 C73 C76 120.0(7)
C73 C74 C75 121.4(7)
C73 C74 H74A 119.3
C75 C74 H74A 119.3
C70 C75 C74 121.6(6)
C70 C75 H75A 119.2
C74 C75 H75A 119.2
F4 C76 F6 105.7(9)
F4 C76 F5 103.8(9)
F6 C76 F5 104.1(9)
F4 C76 C73 115.3(7)
F6 C76 C73 114.4(8)
F5 C76 C73 112.4(8)
O2 Cl1 O3 106.3(5)
O2 Cl1 O1 113.7(8)
O3 Cl1 O1 106.5(7)
O2 Cl1 O4 113.0(5)
O3 Cl1 O4 111.7(5)
O1 Cl1 O4 105.6(4)

loop_
_geom_bond_atom_site_label_1
_geom_bond_atom_site_label_2
_geom_bond_distance
Pt1 C59 2.025(6)
Pt1 C68 2.031(6)
Pt1 P2 2.2722(15)
Pt1 P3 2.2756(15)
Pt1 Ag1 2.9623(7)
Ag1 P4 2.4719(16)
Ag1 P1 2.4863(16)
Ag1 Cl2 2.5410(17)
Ag2 P5 2.4615(17)
Ag2 C59 2.524(6)
Ag2 Cl2 2.6042(18)
P1 C5 1.822(6)
P1 C11 1.833(6)
P1 C1 1.867(6)
P2 C17 1.811(6)
P2 C2 1.825(6)
P2 C1 1.828(6)
P3 C4 1.808(6)
P3 C23 1.819(6)
P3 C3 1.864(6)
P4 C35 1.814(6)
P4 C29 1.829(6)
P4 C4 1.868(6)
P5 C53 1.810(7)
P5 C41 1.821(7)
P5 C47 1.823(6)
F1 C67 1.351(13)
F2 C67 1.242(12)
F3 C67 1.281(10)
F4 C76 1.246(10)
F5 C76 1.279(11)
F6 C76 1.259(10)
C1 H1A 0.9700
C1 H1B 0.9700
C2 C3 1.533(8)
C2 H2A 0.9700
C2 H2B 0.9700
C3 H3A 0.9700
C3 H3B 0.9700
C4 H4A 0.9700
C4 H4B 0.9700
C5 C6 1.374(9)
C5 C10 1.388(9)
C6 C7 1.382(9)
C6 H6A 0.9300
C7 C8 1.388(11)
C7 H7A 0.9300
C8 C9 1.351(12)
C8 H8A 0.9300
C9 C10 1.378(10)
C9 H9A 0.9300
C10 H10A 0.9300
C11 C16 1.374(9)
C11 C12 1.383(9)
C12 C13 1.393(9)
C12 H12A 0.9300
C13 C14 1.368(11)
C13 H13A 0.9300
C14 C15 1.366(10)
C14 H14A 0.9300
C15 C16 1.378(9)
C15 H15A 0.9300
C16 H16A 0.9300
C17 C22 1.368(9)
C17 C18 1.372(8)
C18 C19 1.384(9)
C18 H18A 0.9300
C19 C20 1.362(11)
C19 H19A 0.9300
C20 C21 1.353(11)
C20 H20A 0.9300
C21 C22 1.381(10)
C21 H21A 0.9300
C22 H22A 0.9300
C23 C24 1.381(8)
C23 C28 1.391(8)
C24 C25 1.374(9)
C24 H24A 0.9300
C25 C26 1.360(11)
C25 H25A 0.9300
C26 C27 1.364(11)
C26 H26A 0.9300
C27 C28 1.380(10)
C27 H27A 0.9300
C28 H28A 0.9300
C29 C30 1.386(9)
C29 C34 1.388(8)
C30 C31 1.376(9)
C30 H30A 0.9300
C31 C32 1.388(11)
C31 H31A 0.9300
C32 C33 1.350(11)
C32 H32A 0.9300
C33 C34 1.382(10)
C33 H33A 0.9300
C34 H34A 0.9300
C35 C36 1.343(9)
C35 C40 1.377(5)
C36 C37 1.396(12)
C36 H36A 0.9300
C37 C38 1.314(13)
C37 H37A 0.9300
C38 C39 1.354(12)
C38 H38A 0.9300
C39 C40 1.383(11)
C39 H39A 0.9300
C40 H40A 0.9300
C41 C42 1.379(9)
C41 C46 1.395(9)
C42 C43 1.385(10)
C42 H42A 0.9300
C43 C44 1.367(12)
C43 H43A 0.9300
C44 C45 1.373(13)
C44 H44A 0.9300
C45 C46 1.370(11)
C45 H45A 0.9300
C46 H46A 0.9300
C47 C48 1.385(9)
C47 C52 1.390(9)
C48 C49 1.396(9)
C48 H48A 0.9300
C49 C50 1.361(11)
C49 H49A 0.9300
C50 C51 1.364(11)
C50 H50A 0.9300
C51 C52 1.381(10)
C51 H51A 0.9300
C52 H52A 0.9300
C53 C54 1.375(9)
C53 C58 1.405(9)
C54 C55 1.380(10)
C54 H54A 0.9300
C55 C56 1.376(11)
C55 H55A 0.9300
C56 C57 1.385(11)
C56 H56A 0.9300
C57 C58 1.381(10)
C57 H57A 0.9300
C58 H58A 0.9300
C59 C60 1.185(8)
C60 C61 1.452(8)
C61 C66 1.378(8)
C61 C62 1.401(8)
C62 C63 1.370(8)
C62 H62A 0.9300
C63 C64 1.378(9)
C63 H63A 0.9300
C64 C65 1.371(9)
C64 C67 1.486(10)
C65 C66 1.371(8)
C65 H65A 0.9300
C66 H66A 0.9300
C68 C69 1.197(8)
C69 C70 1.427(8)
C70 C75 1.364(8)
C70 C71 1.385(9)
C71 C72 1.373(10)
C71 H71A 0.9300
C72 C73 1.383(9)
C72 H72A 0.9300
C73 C74 1.357(9)
C73 C76 1.487(9)
C74 C75 1.378(9)
C74 H74A 0.9300
C75 H75A 0.9300
Cl1 O2 1.353(7)
Cl1 O3 1.373(6)
Cl1 O1 1.376(9)
Cl1 O4 1.416(6)
